data_1529199
loop_
_publ_author_name
'Shibata, Yu'
'Nagae, Haruki'
'Sumiya, Shiki'
'Rochat, Rapha\"el'
'Tsurugi, Hayato'
'Mashima, Kazushi'

_publ_section_title
;
 2,2&#x2032;-Bipyridyl formation from 2-arylpyridines through bimetallic
 diyttrium intermediate
;
_journal_issue 10
_journal_name_full 'Chem. Sci.'
_journal_page_first 5394
_journal_paper_doi 10.1039/C5SC01599E
_journal_volume 6
_journal_year 2015
_chemical_formula_moiety 'C72 H104 N6 O4 Y2'
_chemical_formula_sum 'C72 H104 N6 O4 Y2'
_chemical_formula_weight 1295.46
_chemical_melting_point 100(3)
_chemical_name_systematic
;
 ?
;
_chemical_properties_physical 'Air-sensitive, Moisture-sensitive, Oxygen-sensitive'
_space_group_crystal_system monoclinic
_space_group_IT_number 14
_space_group_name_Hall '-P 2yn'
_space_group_name_H-M_alt 'P 1 21/n 1'
_symmetry_space_group_name_Hall '-P 2yn'
_symmetry_space_group_name_H-M 'P 1 21/n 1'
_atom_sites_solution_hydrogens geom
_atom_sites_solution_primary direct
_atom_sites_solution_secondary difmap
_audit_creation_method SHELXL-2014
_audit_update_record
;
2015-02-10 deposited with the CCDC.
2015-07-17 downloaded from the CCDC.
;
_cell_angle_alpha 90
_cell_angle_beta 101.334(9)
_cell_angle_gamma 90
_cell_formula_units_Z 2
_cell_length_a 13.492(12)
_cell_length_b 13.673(12)
_cell_length_c 19.028(18)
_cell_measurement_reflns_used 4621
_cell_measurement_temperature 113(2)
_cell_measurement_theta_max 27.48
_cell_measurement_theta_min 3.17
_cell_volume 3442(5)
_computing_cell_refinement CrystalClear
_computing_data_collection 'CrystalClear (Rigaku Inc., 2007)'
_computing_data_reduction CrystalClear
_computing_molecular_graphics 'CrystalStructure 4.1'
_computing_publication_material 'CrystalStructure 4.1 (Rigaku, 2014)'
_computing_structure_refinement 'SHELXL2013 (Sheldrick, 2008)'
_computing_structure_solution 'SIR92 (Altomare, et al., 1994)'
_diffrn_ambient_temperature 113(2)
_diffrn_detector_area_resol_mean 7.314
_diffrn_measured_fraction_theta_full 0.974
_diffrn_measured_fraction_theta_max 0.998
_diffrn_measurement_device_type 'Rigaku Mercury70'
_diffrn_measurement_method \w
_diffrn_radiation_type MoK\a
_diffrn_radiation_wavelength 0.71075
_diffrn_reflns_av_R_equivalents 0.1436
_diffrn_reflns_av_unetI/netI 0.1255
_diffrn_reflns_laue_measured_fraction_full 0.974
_diffrn_reflns_laue_measured_fraction_max 0.998
_diffrn_reflns_limit_h_max 16
_diffrn_reflns_limit_h_min -15
_diffrn_reflns_limit_k_max 15
_diffrn_reflns_limit_k_min -16
_diffrn_reflns_limit_l_max 22
_diffrn_reflns_limit_l_min -22
_diffrn_reflns_number 27295
_diffrn_reflns_point_group_measured_fraction_full 0.974
_diffrn_reflns_point_group_measured_fraction_max 0.998
_diffrn_reflns_theta_full 25.242
_diffrn_reflns_theta_max 25.027
_diffrn_reflns_theta_min 3.080
_exptl_absorpt_coefficient_mu 1.728
_exptl_absorpt_correction_T_max 0.917
_exptl_absorpt_correction_T_min 0.770
_exptl_absorpt_correction_type multi-scan
_exptl_absorpt_process_details 'REQAB (Rigaku, 1998)'
_exptl_crystal_colour yellow
_exptl_crystal_density_diffrn 1.250
_exptl_crystal_density_method 'not measured'
_exptl_crystal_description platelet
_exptl_crystal_F_000 1376
_exptl_crystal_recrystallization_method 'Re-crystallisation from solvent: benzene'
_exptl_crystal_size_max 0.170
_exptl_crystal_size_mid 0.150
_exptl_crystal_size_min 0.050
_refine_diff_density_max 1.513
_refine_diff_density_min -0.642
_refine_diff_density_rms 0.113
_refine_ls_extinction_method none
_refine_ls_goodness_of_fit_ref 1.063
_refine_ls_hydrogen_treatment constr
_refine_ls_matrix_type full
_refine_ls_number_parameters 379
_refine_ls_number_reflns 6063
_refine_ls_number_restraints 0
_refine_ls_restrained_S_all 1.063
_refine_ls_R_factor_all 0.1414
_refine_ls_R_factor_gt 0.0914
_refine_ls_shift/su_max 0.001
_refine_ls_shift/su_mean 0.000
_refine_ls_structure_factor_coef Fsqd
_refine_ls_weighting_details 'w=1/[\s^2^(Fo^2^)+(0.0366P)^2^+16.7978P] where P=(Fo^2^+2Fc^2^)/3'
_refine_ls_weighting_scheme calc
_refine_ls_wR_factor_gt 0.1563
_refine_ls_wR_factor_ref 0.1837
_reflns_Friedel_coverage 0.000
_reflns_number_gt 3911
_reflns_number_total 6063
_reflns_threshold_expression 'I > 2\s(I)'
_cod_data_source_file c5sc01599e2.cif
_cod_data_source_block 6d
_cod_depositor_comments
;
The following automatic conversions were performed:

'_chemical_melting_point' value '98-103' was changed to '100(3)' -
the average value was taken and precision was estimated.

Automatic conversion script
Id: cif_fix_values 3271 2015-04-21 07:52:19Z andrius 

 Adding full bibliography for 1529194--1529200.cif.
;
_cod_database_code 1529199
_shelx_space_group_comment
;
The symmetry employed for this shelxl refinement is uniquely defined
by the following loop, which should always be used as a source of
symmetry information in preference to the above space-group names.
They are only intended as comments.
;
_shelx_estimated_absorpt_t_min 0.758
_shelx_estimated_absorpt_t_max 0.919
_shelxl_version_number 2014-3

loop_
_space_group_symop_operation_xyz
'x, y, z'
'-x+1/2, y+1/2, -z+1/2'
'-x, -y, -z'
'x-1/2, -y-1/2, z-1/2'

loop_
_atom_site_label
_atom_site_type_symbol
_atom_site_fract_x
_atom_site_fract_y
_atom_site_fract_z
_atom_site_U_iso_or_equiv
_atom_site_adp_type
_atom_site_occupancy
_atom_site_site_symmetry_order
_atom_site_calc_flag
_atom_site_refinement_flags_posn
_atom_site_refinement_flags_adp
Y1 Y 0.49481(5) 0.41943(5) 0.90858(3) 0.0245(2) Uani 1 1 d . .
O1 O 0.4119(3) 0.5474(3) 0.8226(2) 0.0296(12) Uani 1 1 d . .
O2 O 0.6319(3) 0.5243(3) 0.8928(2) 0.0287(11) Uani 1 1 d . .
N1 N 0.4274(4) 0.6710(4) 0.9894(3) 0.0237(13) Uani 1 1 d . .
N2 N 0.3600(4) 0.3228(4) 0.8744(3) 0.0258(13) Uani 1 1 d . .
N3 N 0.5423(4) 0.3343(4) 0.8194(3) 0.0230(13) Uani 1 1 d . .
C1 C 0.4340(5) 0.5981(5) 0.9407(3) 0.0242(16) Uani 1 1 d . .
C2 C 0.4009(5) 0.6238(5) 0.8682(4) 0.0282(17) Uani 1 1 d . .
C3 C 0.3603(5) 0.7130(5) 0.8449(4) 0.0309(17) Uani 1 1 d . .
H3 H 0.3374 0.7260 0.7953 0.037 Uiso 1 1 calc R U
C4 C 0.3540(6) 0.7838(5) 0.8969(4) 0.0332(18) Uani 1 1 d . .
H4 H 0.3263 0.8466 0.8835 0.040 Uiso 1 1 calc R U
C5 C 0.3890(5) 0.7604(5) 0.9680(4) 0.0337(18) Uani 1 1 d . .
H5 H 0.3861 0.8088 1.0034 0.040 Uiso 1 1 calc R U
C6 C 0.3701(6) 0.5615(6) 0.7469(4) 0.043(2) Uani 1 1 d . .
H6A H 0.3825 0.5029 0.7202 0.052 Uiso 1 1 calc R U
H6B H 0.2972 0.5730 0.7402 0.052 Uiso 1 1 calc R U
H6C H 0.4026 0.6180 0.7292 0.052 Uiso 1 1 calc R U
C7 C 0.3698(5) 0.2693(5) 0.8081(4) 0.0311(17) Uani 1 1 d . .
H7A H 0.3392 0.3092 0.7660 0.037 Uiso 1 1 calc R U
H7B H 0.3314 0.2074 0.8059 0.037 Uiso 1 1 calc R U
C8 C 0.4781(5) 0.2464(5) 0.8037(4) 0.0330(18) Uani 1 1 d . .
H8A H 0.5043 0.1943 0.8385 0.040 Uiso 1 1 calc R U
H8B H 0.4807 0.2222 0.7551 0.040 Uiso 1 1 calc R U
C9 C 0.2682(5) 0.2950(5) 0.8954(3) 0.0249(16) Uani 1 1 d . .
C10 C 0.1783(5) 0.3514(5) 0.8739(4) 0.0311(17) Uani 1 1 d . .
C11 C 0.0883(5) 0.3201(5) 0.8920(4) 0.0321(18) Uani 1 1 d . .
H11 H 0.0284 0.3573 0.8768 0.039 Uiso 1 1 calc R U
C12 C 0.0843(5) 0.2366(6) 0.9314(4) 0.0339(18) Uani 1 1 d . .
H12 H 0.0224 0.2167 0.9436 0.041 Uiso 1 1 calc R U
C13 C 0.1716(5) 0.1811(5) 0.9532(4) 0.0293(17) Uani 1 1 d . .
H13 H 0.1687 0.1233 0.9805 0.035 Uiso 1 1 calc R U
C14 C 0.2630(5) 0.2090(5) 0.9356(4) 0.0265(16) Uani 1 1 d . .
C15 C 0.1747(6) 0.4443(5) 0.8288(4) 0.0380(19) Uani 1 1 d . .
H15 H 0.2423 0.4528 0.8155 0.046 Uiso 1 1 calc R U
C16 C 0.1535(7) 0.5349(6) 0.8699(4) 0.058(3) Uani 1 1 d . .
H16A H 0.1518 0.5926 0.8392 0.070 Uiso 1 1 calc R U
H16B H 0.0881 0.5276 0.8844 0.070 Uiso 1 1 calc R U
H16C H 0.2069 0.5427 0.9126 0.070 Uiso 1 1 calc R U
C17 C 0.0951(7) 0.4396(6) 0.7596(4) 0.056(3) Uani 1 1 d . .
H17A H 0.1070 0.3818 0.7320 0.067 Uiso 1 1 calc R U
H17B H 0.0276 0.4355 0.7714 0.067 Uiso 1 1 calc R U
H17C H 0.0995 0.4986 0.7312 0.067 Uiso 1 1 calc R U
C18 C 0.3567(5) 0.1463(5) 0.9622(4) 0.0304(17) Uani 1 1 d . .
H18 H 0.4158 0.1789 0.9476 0.036 Uiso 1 1 calc R U
C19 C 0.3799(5) 0.1364(5) 1.0448(3) 0.0328(18) Uani 1 1 d . .
H19A H 0.4402 0.0958 1.0597 0.039 Uiso 1 1 calc R U
H19B H 0.3918 0.2014 1.0666 0.039 Uiso 1 1 calc R U
H19C H 0.3223 0.1057 1.0605 0.039 Uiso 1 1 calc R U
C20 C 0.3450(6) 0.0444(5) 0.9282(4) 0.045(2) Uani 1 1 d . .
H20A H 0.4059 0.0058 0.9461 0.054 Uiso 1 1 calc R U
H20B H 0.2862 0.0117 0.9408 0.054 Uiso 1 1 calc R U
H20C H 0.3353 0.0505 0.8760 0.054 Uiso 1 1 calc R U
C21 C 0.6272(5) 0.3288(5) 0.7846(4) 0.0249(16) Uani 1 1 d . .
C22 C 0.7232(6) 0.2996(5) 0.8223(4) 0.0304(17) Uani 1 1 d . .
C23 C 0.8056(6) 0.3022(6) 0.7892(4) 0.038(2) Uani 1 1 d . .
H23 H 0.8699 0.2827 0.8154 0.045 Uiso 1 1 calc R U
C24 C 0.7970(6) 0.3326(6) 0.7187(4) 0.041(2) Uani 1 1 d . .
H24 H 0.8548 0.3366 0.6973 0.050 Uiso 1 1 calc R U
C25 C 0.7022(6) 0.3570(5) 0.6802(4) 0.0350(18) Uani 1 1 d . .
H25 H 0.6955 0.3760 0.6315 0.042 Uiso 1 1 calc R U
C26 C 0.6164(5) 0.3547(5) 0.7104(3) 0.0260(16) Uani 1 1 d . .
C27 C 0.7374(6) 0.2612(5) 0.8991(4) 0.0375(19) Uani 1 1 d . .
H27 H 0.6699 0.2632 0.9133 0.045 Uiso 1 1 calc R U
C28 C 0.8094(6) 0.3266(6) 0.9518(4) 0.046(2) Uani 1 1 d . .
H28A H 0.7850 0.3943 0.9474 0.055 Uiso 1 1 calc R U
H28B H 0.8118 0.3036 1.0009 0.055 Uiso 1 1 calc R U
H28C H 0.8773 0.3236 0.9408 0.055 Uiso 1 1 calc R U
C29 C 0.7731(6) 0.1549(6) 0.9045(4) 0.047(2) Uani 1 1 d . .
H29A H 0.7814 0.1328 0.9543 0.056 Uiso 1 1 calc R U
H29B H 0.7228 0.1138 0.8738 0.056 Uiso 1 1 calc R U
H29C H 0.8379 0.1500 0.8889 0.056 Uiso 1 1 calc R U
C30 C 0.5140(5) 0.3767(5) 0.6634(4) 0.0287(17) Uani 1 1 d . .
H30 H 0.4636 0.3809 0.6954 0.034 Uiso 1 1 calc R U
C31 C 0.5117(6) 0.4744(6) 0.6234(4) 0.048(2) Uani 1 1 d . .
H31A H 0.4442 0.4847 0.5941 0.057 Uiso 1 1 calc R U
H31B H 0.5277 0.5278 0.6582 0.057 Uiso 1 1 calc R U
H31C H 0.5618 0.4731 0.5924 0.057 Uiso 1 1 calc R U
C32 C 0.4797(6) 0.2945(6) 0.6090(4) 0.041(2) Uani 1 1 d . .
H32A H 0.4137 0.3111 0.5797 0.050 Uiso 1 1 calc R U
H32B H 0.5292 0.2869 0.5779 0.050 Uiso 1 1 calc R U
H32C H 0.4744 0.2331 0.6345 0.050 Uiso 1 1 calc R U
C33 C 0.6490(6) 0.5681(6) 0.8263(4) 0.0363(19) Uani 1 1 d . .
H33A H 0.6140 0.6319 0.8174 0.044 Uiso 1 1 calc R U
H33B H 0.6253 0.5244 0.7849 0.044 Uiso 1 1 calc R U
C34 C 0.7626(6) 0.5809(6) 0.8395(4) 0.042(2) Uani 1 1 d . .
H34A H 0.7819 0.6328 0.8085 0.050 Uiso 1 1 calc R U
H34B H 0.7965 0.5191 0.8307 0.050 Uiso 1 1 calc R U
C35 C 0.7901(6) 0.6102(6) 0.9192(4) 0.047(2) Uani 1 1 d . .
H35A H 0.8514 0.5752 0.9439 0.057 Uiso 1 1 calc R U
H35B H 0.8019 0.6815 0.9245 0.057 Uiso 1 1 calc R U
C36 C 0.6978(5) 0.5797(5) 0.9492(4) 0.0325(17) Uani 1 1 d . .
H36A H 0.7185 0.5386 0.9925 0.039 Uiso 1 1 calc R U
H36B H 0.6621 0.6381 0.9624 0.039 Uiso 1 1 calc R U

loop_
_atom_site_aniso_label
_atom_site_aniso_U_11
_atom_site_aniso_U_22
_atom_site_aniso_U_33
_atom_site_aniso_U_23
_atom_site_aniso_U_13
_atom_site_aniso_U_12
Y1 0.0273(4) 0.0209(4) 0.0245(3) -0.0003(3) 0.0031(3) 0.0001(3)
O1 0.036(3) 0.026(3) 0.025(3) 0.003(2) 0.001(2) 0.004(2)
O2 0.033(3) 0.026(3) 0.025(3) 0.001(2) 0.001(2) -0.004(2)
N1 0.024(3) 0.026(3) 0.022(3) 0.005(2) 0.007(2) 0.000(3)
N2 0.024(3) 0.027(3) 0.025(3) -0.002(2) 0.001(3) 0.003(3)
N3 0.020(3) 0.031(3) 0.020(3) -0.003(2) 0.009(2) 0.002(3)
C1 0.014(3) 0.027(4) 0.030(4) -0.003(3) 0.001(3) -0.002(3)
C2 0.024(4) 0.024(4) 0.035(4) -0.007(3) 0.001(3) 0.004(3)
C3 0.031(4) 0.029(4) 0.029(4) -0.001(3) -0.003(3) 0.000(3)
C4 0.050(5) 0.019(4) 0.027(4) 0.002(3) 0.000(4) 0.004(3)
C5 0.036(5) 0.025(4) 0.035(4) -0.009(3) -0.004(3) 0.006(3)
C6 0.063(6) 0.043(5) 0.021(4) -0.002(3) 0.001(4) 0.008(4)
C7 0.037(5) 0.028(4) 0.026(4) -0.008(3) 0.003(3) -0.004(3)
C8 0.030(4) 0.028(4) 0.039(4) -0.005(3) 0.002(3) -0.012(3)
C9 0.024(4) 0.027(4) 0.024(4) -0.009(3) 0.005(3) -0.002(3)
C10 0.030(4) 0.035(5) 0.028(4) -0.002(3) 0.006(3) -0.001(3)
C11 0.030(4) 0.028(4) 0.038(4) 0.001(3) 0.007(3) 0.004(3)
C12 0.028(4) 0.047(5) 0.029(4) -0.006(4) 0.010(3) -0.011(4)
C13 0.031(4) 0.026(4) 0.029(4) 0.006(3) 0.002(3) -0.005(3)
C14 0.029(4) 0.026(4) 0.026(4) -0.003(3) 0.008(3) -0.001(3)
C15 0.032(4) 0.036(5) 0.047(5) 0.012(4) 0.011(4) 0.007(4)
C16 0.085(7) 0.041(5) 0.040(5) 0.001(4) -0.012(5) -0.002(5)
C17 0.099(8) 0.039(5) 0.026(4) 0.003(4) 0.003(5) 0.009(5)
C18 0.037(4) 0.029(4) 0.028(4) 0.003(3) 0.015(3) -0.002(3)
C19 0.035(5) 0.036(5) 0.027(4) 0.002(3) 0.006(3) 0.006(4)
C20 0.052(5) 0.031(5) 0.049(5) -0.013(4) 0.001(4) 0.005(4)
C21 0.029(4) 0.018(4) 0.029(4) -0.003(3) 0.009(3) -0.002(3)
C22 0.044(5) 0.026(4) 0.024(4) -0.009(3) 0.013(3) 0.004(3)
C23 0.028(4) 0.051(5) 0.031(4) -0.009(4) -0.002(3) 0.013(4)
C24 0.047(5) 0.047(5) 0.035(4) -0.009(4) 0.019(4) -0.014(4)
C25 0.038(5) 0.036(5) 0.032(4) -0.005(3) 0.009(4) -0.003(4)
C26 0.033(4) 0.026(4) 0.020(3) 0.000(3) 0.008(3) -0.002(3)
C27 0.042(5) 0.035(5) 0.035(4) 0.006(4) 0.006(4) 0.008(4)
C28 0.060(6) 0.054(6) 0.023(4) -0.002(4) 0.002(4) 0.013(5)
C29 0.046(5) 0.046(5) 0.047(5) 0.000(4) 0.005(4) 0.005(4)
C30 0.026(4) 0.031(4) 0.030(4) 0.001(3) 0.005(3) 0.000(3)
C31 0.059(6) 0.055(6) 0.031(4) 0.009(4) 0.014(4) 0.005(5)
C32 0.042(5) 0.056(6) 0.024(4) -0.010(4) -0.001(4) -0.009(4)
C33 0.046(5) 0.036(5) 0.028(4) -0.004(3) 0.011(4) -0.009(4)
C34 0.050(5) 0.033(5) 0.047(5) 0.000(4) 0.023(4) 0.005(4)
C35 0.038(5) 0.057(6) 0.045(5) 0.001(4) 0.005(4) -0.008(4)
C36 0.039(4) 0.027(4) 0.029(4) -0.002(3) -0.003(3) -0.008(4)

loop_
_atom_type_symbol
_atom_type_description
_atom_type_scat_dispersion_real
_atom_type_scat_dispersion_imag
_atom_type_scat_source
C C 0.0033 0.0016 'International Tables Vol C Tables 4.2.6.8 and 6.1.1.4'
H H 0.0000 0.0000 'International Tables Vol C Tables 4.2.6.8 and 6.1.1.4'
N N 0.0061 0.0033 'International Tables Vol C Tables 4.2.6.8 and 6.1.1.4'
O O 0.0106 0.0060 'International Tables Vol C Tables 4.2.6.8 and 6.1.1.4'
Y Y -2.7962 3.5667 'International Tables Vol C Tables 4.2.6.8 and 6.1.1.4'

loop_
_geom_angle_atom_site_label_1
_geom_angle_atom_site_label_2
_geom_angle_atom_site_label_3
_geom_angle
_geom_angle_site_symmetry_1
_geom_angle_site_symmetry_3
N2 Y1 N3 79.1(2) . .
N2 Y1 N1 97.70(19) . 3_667
N3 Y1 N1 101.7(2) . 3_667
N2 Y1 O2 156.40(17) . .
N3 Y1 O2 82.78(18) . .
N1 Y1 O2 100.70(17) 3_667 .
N2 Y1 O1 89.41(18) . .
N3 Y1 O1 91.44(18) . .
N1 Y1 O1 166.03(17) 3_667 .
O2 Y1 O1 75.98(16) . .
N2 Y1 C1 109.6(2) . .
N3 Y1 C1 141.9(2) . .
N1 Y1 C1 113.2(2) 3_667 .
O2 Y1 C1 76.31(18) . .
O1 Y1 C1 52.84(18) . .
N2 Y1 C1 109.67(19) . 3_667
N3 Y1 C1 128.71(19) . 3_667
N1 Y1 C1 28.71(18) 3_667 3_667
O2 Y1 C1 93.45(17) . 3_667
O1 Y1 C1 137.33(17) . 3_667
C1 Y1 C1 84.6(2) . 3_667
C2 O1 C6 116.9(5) . .
C2 O1 Y1 101.9(4) . .
C6 O1 Y1 141.0(4) . .
C33 O2 C36 104.3(5) . .
C33 O2 Y1 127.6(4) . .
C36 O2 Y1 126.0(4) . .
C5 N1 C1 121.4(6) . .
C5 N1 Y1 142.9(5) . 3_667
C1 N1 Y1 95.6(4) . 3_667
C9 N2 C7 109.5(5) . .
C9 N2 Y1 141.0(4) . .
C7 N2 Y1 109.5(4) . .
C21 N3 C8 110.8(5) . .
C21 N3 Y1 138.3(4) . .
C8 N3 Y1 109.3(4) . .
N1 C1 C2 115.4(6) . .
N1 C1 Y1 151.1(5) . .
C2 C1 Y1 93.2(4) . .
N1 C1 Y1 55.7(3) . 3_667
C2 C1 Y1 170.3(5) . 3_667
Y1 C1 Y1 95.4(2) . 3_667
C3 C2 O1 123.5(6) . .
C3 C2 C1 124.6(6) . .
O1 C2 C1 111.9(6) . .
C2 C3 C4 117.5(7) . .
C2 C3 H3 121.3 . .
C4 C3 H3 121.3 . .
C5 C4 C3 118.4(7) . .
C5 C4 H4 120.8 . .
C3 C4 H4 120.8 . .
N1 C5 C4 122.6(6) . .
N1 C5 H5 118.7 . .
C4 C5 H5 118.7 . .
O1 C6 H6A 109.5 . .
O1 C6 H6B 109.5 . .
H6A C6 H6B 109.5 . .
O1 C6 H6C 109.5 . .
H6A C6 H6C 109.5 . .
H6B C6 H6C 109.5 . .
N2 C7 C8 113.4(6) . .
N2 C7 H7A 108.9 . .
C8 C7 H7A 108.9 . .
N2 C7 H7B 108.9 . .
C8 C7 H7B 108.9 . .
H7A C7 H7B 107.7 . .
N3 C8 C7 110.8(6) . .
N3 C8 H8A 109.5 . .
C7 C8 H8A 109.5 . .
N3 C8 H8B 109.5 . .
C7 C8 H8B 109.5 . .
H8A C8 H8B 108.1 . .
C14 C9 N2 120.8(6) . .
C14 C9 C10 118.4(6) . .
N2 C9 C10 120.8(6) . .
C11 C10 C9 119.7(7) . .
C11 C10 C15 117.5(6) . .
C9 C10 C15 122.8(6) . .
C12 C11 C10 121.4(7) . .
C12 C11 H11 119.3 . .
C10 C11 H11 119.3 . .
C11 C12 C13 119.7(7) . .
C11 C12 H12 120.2 . .
C13 C12 H12 120.2 . .
C14 C13 C12 120.9(7) . .
C14 C13 H13 119.5 . .
C12 C13 H13 119.5 . .
C13 C14 C9 120.0(6) . .
C13 C14 C18 118.7(6) . .
C9 C14 C18 121.4(6) . .
C16 C15 C10 112.1(6) . .
C16 C15 C17 107.7(6) . .
C10 C15 C17 112.8(6) . .
C16 C15 H15 108.0 . .
C10 C15 H15 108.0 . .
C17 C15 H15 108.0 . .
C15 C16 H16A 109.5 . .
C15 C16 H16B 109.5 . .
H16A C16 H16B 109.5 . .
C15 C16 H16C 109.5 . .
H16A C16 H16C 109.5 . .
H16B C16 H16C 109.5 . .
C15 C17 H17A 109.5 . .
C15 C17 H17B 109.5 . .
H17A C17 H17B 109.5 . .
C15 C17 H17C 109.5 . .
H17A C17 H17C 109.5 . .
H17B C17 H17C 109.5 . .
C14 C18 C20 111.1(6) . .
C14 C18 C19 112.0(6) . .
C20 C18 C19 109.4(6) . .
C14 C18 H18 108.1 . .
C20 C18 H18 108.1 . .
C19 C18 H18 108.1 . .
C18 C19 H19A 109.5 . .
C18 C19 H19B 109.5 . .
H19A C19 H19B 109.5 . .
C18 C19 H19C 109.5 . .
H19A C19 H19C 109.5 . .
H19B C19 H19C 109.5 . .
C18 C20 H20A 109.5 . .
C18 C20 H20B 109.5 . .
H20A C20 H20B 109.5 . .
C18 C20 H20C 109.5 . .
H20A C20 H20C 109.5 . .
H20B C20 H20C 109.5 . .
C22 C21 C26 118.5(6) . .
C22 C21 N3 121.1(6) . .
C26 C21 N3 120.3(6) . .
C23 C22 C21 120.0(7) . .
C23 C22 C27 119.0(7) . .
C21 C22 C27 120.9(6) . .
C22 C23 C24 121.8(7) . .
C22 C23 H23 119.1 . .
C24 C23 H23 119.1 . .
C25 C24 C23 118.5(7) . .
C25 C24 H24 120.8 . .
C23 C24 H24 120.8 . .
C24 C25 C26 122.2(7) . .
C24 C25 H25 118.9 . .
C26 C25 H25 118.9 . .
C25 C26 C21 118.7(6) . .
C25 C26 C30 119.1(6) . .
C21 C26 C30 122.2(6) . .
C29 C27 C22 111.7(6) . .
C29 C27 C28 111.0(6) . .
C22 C27 C28 111.6(6) . .
C29 C27 H27 107.4 . .
C22 C27 H27 107.4 . .
C28 C27 H27 107.4 . .
C27 C28 H28A 109.5 . .
C27 C28 H28B 109.5 . .
H28A C28 H28B 109.5 . .
C27 C28 H28C 109.5 . .
H28A C28 H28C 109.5 . .
H28B C28 H28C 109.5 . .
C27 C29 H29A 109.5 . .
C27 C29 H29B 109.5 . .
H29A C29 H29B 109.5 . .
C27 C29 H29C 109.5 . .
H29A C29 H29C 109.5 . .
H29B C29 H29C 109.5 . .
C26 C30 C31 113.0(6) . .
C26 C30 C32 111.8(6) . .
C31 C30 C32 109.1(6) . .
C26 C30 H30 107.6 . .
C31 C30 H30 107.6 . .
C32 C30 H30 107.6 . .
C30 C31 H31A 109.5 . .
C30 C31 H31B 109.5 . .
H31A C31 H31B 109.5 . .
C30 C31 H31C 109.5 . .
H31A C31 H31C 109.5 . .
H31B C31 H31C 109.5 . .
C30 C32 H32A 109.5 . .
C30 C32 H32B 109.5 . .
H32A C32 H32B 109.5 . .
C30 C32 H32C 109.5 . .
H32A C32 H32C 109.5 . .
H32B C32 H32C 109.5 . .
O2 C33 C34 103.3(6) . .
O2 C33 H33A 111.1 . .
C34 C33 H33A 111.1 . .
O2 C33 H33B 111.1 . .
C34 C33 H33B 111.1 . .
H33A C33 H33B 109.1 . .
C33 C34 C35 103.5(6) . .
C33 C34 H34A 111.1 . .
C35 C34 H34A 111.1 . .
C33 C34 H34B 111.1 . .
C35 C34 H34B 111.1 . .
H34A C34 H34B 109.0 . .
C36 C35 C34 103.9(6) . .
C36 C35 H35A 111.0 . .
C34 C35 H35A 111.0 . .
C36 C35 H35B 111.0 . .
C34 C35 H35B 111.0 . .
H35A C35 H35B 109.0 . .
O2 C36 C35 106.8(6) . .
O2 C36 H36A 110.4 . .
C35 C36 H36A 110.4 . .
O2 C36 H36B 110.4 . .
C35 C36 H36B 110.4 . .
H36A C36 H36B 108.6 . .

loop_
_geom_bond_atom_site_label_1
_geom_bond_atom_site_label_2
_geom_bond_distance
_geom_bond_site_symmetry_2
Y1 N2 2.239(6) .
Y1 N3 2.252(5) .
Y1 N1 2.366(5) 3_667
Y1 O2 2.404(5) .
Y1 O1 2.504(5) .
Y1 C1 2.685(7) .
Y1 C1 2.850(7) 3_667
O1 C2 1.386(8) .
O1 C6 1.453(8) .
O2 C33 1.459(8) .
O2 C36 1.464(8) .
N1 C5 1.359(8) .
N1 C1 1.376(8) .
N1 Y1 2.366(5) 3_667
N2 C9 1.426(8) .
N2 C7 1.486(8) .
N3 C21 1.434(8) .
N3 C8 1.477(8) .
C1 C2 1.408(9) .
C1 Y1 2.850(7) 3_667
C2 C3 1.374(9) .
C3 C4 1.399(9) .
C3 H3 0.9500 .
C4 C5 1.380(9) .
C4 H4 0.9500 .
C5 H5 0.9500 .
C6 H6A 0.9800 .
C6 H6B 0.9800 .
C6 H6C 0.9800 .
C7 C8 1.512(9) .
C7 H7A 0.9900 .
C7 H7B 0.9900 .
C8 H8A 0.9900 .
C8 H8B 0.9900 .
C9 C14 1.412(9) .
C9 C10 1.428(9) .
C10 C11 1.394(9) .
C10 C15 1.527(10) .
C11 C12 1.372(10) .
C11 H11 0.9500 .
C12 C13 1.394(10) .
C12 H12 0.9500 .
C13 C14 1.394(9) .
C13 H13 0.9500 .
C14 C18 1.530(9) .
C15 C16 1.522(11) .
C15 C17 1.529(10) .
C15 H15 1.0000 .
C16 H16A 0.9800 .
C16 H16B 0.9800 .
C16 H16C 0.9800 .
C17 H17A 0.9800 .
C17 H17B 0.9800 .
C17 H17C 0.9800 .
C18 C20 1.531(10) .
C18 C19 1.547(9) .
C18 H18 1.0000 .
C19 H19A 0.9800 .
C19 H19B 0.9800 .
C19 H19C 0.9800 .
C20 H20A 0.9800 .
C20 H20B 0.9800 .
C20 H20C 0.9800 .
C21 C22 1.410(9) .
C21 C26 1.434(9) .
C22 C23 1.381(10) .
C22 C27 1.529(10) .
C23 C24 1.387(10) .
C23 H23 0.9500 .
C24 C25 1.384(10) .
C24 H24 0.9500 .
C25 C26 1.391(9) .
C25 H25 0.9500 .
C26 C30 1.520(9) .
C27 C29 1.528(10) .
C27 C28 1.539(10) .
C27 H27 1.0000 .
C28 H28A 0.9800 .
C28 H28B 0.9800 .
C28 H28C 0.9800 .
C29 H29A 0.9800 .
C29 H29B 0.9800 .
C29 H29C 0.9800 .
C30 C31 1.536(10) .
C30 C32 1.537(9) .
C30 H30 1.0000 .
C31 H31A 0.9800 .
C31 H31B 0.9800 .
C31 H31C 0.9800 .
C32 H32A 0.9800 .
C32 H32B 0.9800 .
C32 H32C 0.9800 .
C33 C34 1.514(10) .
C33 H33A 0.9900 .
C33 H33B 0.9900 .
C34 C35 1.542(10) .
C34 H34A 0.9900 .
C34 H34B 0.9900 .
C35 C36 1.527(10) .
C35 H35A 0.9900 .
C35 H35B 0.9900 .
C36 H36A 0.9900 .
C36 H36B 0.9900 .

loop_
_geom_torsion_atom_site_label_1
_geom_torsion_atom_site_label_2
_geom_torsion_atom_site_label_3
_geom_torsion_atom_site_label_4
_geom_torsion
_geom_torsion_site_symmetry_1
_geom_torsion_site_symmetry_4
C5 N1 C1 C2 1.6(9) . .
Y1 N1 C1 C2 -175.6(5) 3_667 .
C5 N1 C1 Y1 173.1(7) . .
Y1 N1 C1 Y1 -4.1(10) 3_667 .
C5 N1 C1 Y1 177.2(7) . 3_667
C6 O1 C2 C3 -5.2(10) . .
Y1 O1 C2 C3 178.3(6) . .
C6 O1 C2 C1 173.4(6) . .
Y1 O1 C2 C1 -3.0(6) . .
N1 C1 C2 C3 -2.7(10) . .
Y1 C1 C2 C3 -178.6(6) . .
N1 C1 C2 O1 178.7(5) . .
Y1 C1 C2 O1 2.8(6) . .
O1 C2 C3 C4 -179.8(6) . .
C1 C2 C3 C4 1.8(11) . .
C2 C3 C4 C5 0.2(11) . .
C1 N1 C5 C4 0.3(11) . .
Y1 N1 C5 C4 175.7(5) 3_667 .
C3 C4 C5 N1 -1.3(11) . .
C9 N2 C7 C8 -147.5(6) . .
Y1 N2 C7 C8 32.1(7) . .
C21 N3 C8 C7 -153.0(6) . .
Y1 N3 C8 C7 38.9(6) . .
N2 C7 C8 N3 -48.8(8) . .
C7 N2 C9 C14 83.1(7) . .
Y1 N2 C9 C14 -96.3(8) . .
C7 N2 C9 C10 -94.6(7) . .
Y1 N2 C9 C10 85.9(8) . .
C14 C9 C10 C11 -1.0(10) . .
N2 C9 C10 C11 176.8(6) . .
C14 C9 C10 C15 -178.6(6) . .
N2 C9 C10 C15 -0.8(10) . .
C9 C10 C11 C12 1.2(11) . .
C15 C10 C11 C12 178.9(7) . .
C10 C11 C12 C13 -0.7(11) . .
C11 C12 C13 C14 -0.1(11) . .
C12 C13 C14 C9 0.3(10) . .
C12 C13 C14 C18 178.9(6) . .
N2 C9 C14 C13 -177.5(6) . .
C10 C9 C14 C13 0.3(10) . .
N2 C9 C14 C18 3.9(10) . .
C10 C9 C14 C18 -178.3(6) . .
C11 C10 C15 C16 67.7(9) . .
C9 C10 C15 C16 -114.6(8) . .
C11 C10 C15 C17 -54.2(9) . .
C9 C10 C15 C17 123.5(8) . .
C13 C14 C18 C20 65.1(8) . .
C9 C14 C18 C20 -116.3(7) . .
C13 C14 C18 C19 -57.6(8) . .
C9 C14 C18 C19 121.0(7) . .
C8 N3 C21 C22 -99.5(7) . .
Y1 N3 C21 C22 63.4(9) . .
C8 N3 C21 C26 81.5(7) . .
Y1 N3 C21 C26 -115.6(7) . .
C26 C21 C22 C23 4.1(10) . .
N3 C21 C22 C23 -174.9(6) . .
C26 C21 C22 C27 -173.7(6) . .
N3 C21 C22 C27 7.3(10) . .
C21 C22 C23 C24 -0.4(11) . .
C27 C22 C23 C24 177.5(7) . .
C22 C23 C24 C25 -2.7(12) . .
C23 C24 C25 C26 1.9(11) . .
C24 C25 C26 C21 1.8(11) . .
C24 C25 C26 C30 -176.4(7) . .
C22 C21 C26 C25 -4.8(10) . .
N3 C21 C26 C25 174.3(6) . .
C22 C21 C26 C30 173.4(6) . .
N3 C21 C26 C30 -7.6(10) . .
C23 C22 C27 C29 -61.0(9) . .
C21 C22 C27 C29 116.8(7) . .
C23 C22 C27 C28 64.0(9) . .
C21 C22 C27 C28 -118.2(7) . .
C25 C26 C30 C31 -53.6(9) . .
C21 C26 C30 C31 128.3(7) . .
C25 C26 C30 C32 70.0(8) . .
C21 C26 C30 C32 -108.1(7) . .
C36 O2 C33 C34 43.2(7) . .
Y1 O2 C33 C34 -152.8(4) . .
O2 C33 C34 C35 -37.4(8) . .
C33 C34 C35 C36 17.7(8) . .
C33 O2 C36 C35 -31.9(7) . .
Y1 O2 C36 C35 163.7(4) . .
C34 C35 C36 O2 8.0(8) . .
